data_7051939
loop_
_publ_author_name
'Degtyarenko, Anna S.'
'Solntsev, Pavlo V.'
'Krautscheid, Harald'
'Rusanov, Eduard B.'
'Chernega, Alexander N.'
'Domasevitch, Konstantin V.'

_publ_section_title
;
 Copper(i) and silver(i) coordination frameworks involving extended
 bipyridazine bridges
;
_journal_issue 11
_journal_name_full 'New Journal of Chemistry'
_journal_page_first 1910
_journal_paper_doi 10.1039/b801231h
_journal_volume 32
_journal_year 2008
_chemical_formula_sum 'C18 H16 Cu2 N6 O6 S2'
_chemical_formula_weight 603.57
_chemical_name_systematic
;
Copper(I) Dithionate bis(Acetonitrile) complex with
1,4-bi(pyridazin-4-yl)benzene
;
_space_group_IT_number 15
_symmetry_cell_setting monoclinic
_symmetry_space_group_name_Hall '-C 2yc'
_symmetry_space_group_name_H-M 'C 1 2/c 1'
_atom_sites_solution_hydrogens geom
_atom_sites_solution_primary direct
_atom_sites_solution_secondary difmap
_audit_creation_method SHELXL-97
_cell_angle_alpha 90.00
_cell_angle_beta 101.718(8)
_cell_angle_gamma 90.00
_cell_formula_units_Z 4
_cell_length_a 9.3471(6)
_cell_length_b 18.9283(11)
_cell_length_c 12.4791(9)
_cell_measurement_reflns_used 8000
_cell_measurement_temperature 213(2)
_cell_measurement_theta_max 28.12
_cell_measurement_theta_min 2.72
_cell_volume 2161.8(3)
_computing_cell_refinement 'IPDS Software (Stoe & Cie, 2000)'
_computing_data_collection 'IPDS Software (Stoe & Cie, 2000)'
_computing_data_reduction 'IPDS Software (Stoe & Cie, 2000)'
_computing_molecular_graphics 'Diamond 2.1e (Brandenburg, 1999)'
_computing_publication_material 'WinGX 1.700.00 (Farrugia, 1999)'
_computing_structure_refinement 'SHELXL-97 (Sheldrick, 1997)'
_computing_structure_solution 'SHELXS-97 (Sheldrick, 1997)'
_diffrn_ambient_temperature 213(2)
_diffrn_measured_fraction_theta_full 0.985
_diffrn_measured_fraction_theta_max 0.985
_diffrn_measurement_device_type 'Stoe Imaging plate diffraction system'
_diffrn_measurement_method '\f oscillation scans'
_diffrn_radiation_monochromator graphite
_diffrn_radiation_source 'fine-focus sealed tube'
_diffrn_radiation_type MoK\a
_diffrn_radiation_wavelength 0.71073
_diffrn_reflns_av_R_equivalents 0.0330
_diffrn_reflns_av_sigmaI/netI 0.0301
_diffrn_reflns_limit_h_max 11
_diffrn_reflns_limit_h_min -12
_diffrn_reflns_limit_k_max 24
_diffrn_reflns_limit_k_min -24
_diffrn_reflns_limit_l_max 16
_diffrn_reflns_limit_l_min -16
_diffrn_reflns_number 9065
_diffrn_reflns_theta_full 28.12
_diffrn_reflns_theta_max 28.12
_diffrn_reflns_theta_min 2.72
_diffrn_standards_decay_% 0
_exptl_absorpt_coefficient_mu 2.212
_exptl_absorpt_correction_T_max 0.6738
_exptl_absorpt_correction_T_min 0.6105
_exptl_absorpt_correction_type refdelf
_exptl_absorpt_process_details 'DIFABS, (Walker & Stuart, 1983)'
_exptl_crystal_colour orange
_exptl_crystal_density_diffrn 1.854
_exptl_crystal_density_method 'not measured'
_exptl_crystal_description plate
_exptl_crystal_F_000 1216
_exptl_crystal_size_max 0.23
_exptl_crystal_size_mid 0.19
_exptl_crystal_size_min 0.18
_refine_diff_density_max 0.631
_refine_diff_density_min -0.433
_refine_diff_density_rms 0.086
_refine_ls_extinction_method none
_refine_ls_goodness_of_fit_ref 0.968
_refine_ls_hydrogen_treatment constr
_refine_ls_matrix_type full
_refine_ls_number_parameters 154
_refine_ls_number_reflns 2606
_refine_ls_number_restraints 0
_refine_ls_restrained_S_all 0.968
_refine_ls_R_factor_all 0.0351
_refine_ls_R_factor_gt 0.0287
_refine_ls_shift/su_max 0.001
_refine_ls_shift/su_mean 0.000
_refine_ls_structure_factor_coef Fsqd
_refine_ls_weighting_details 'calc w=1/[\s^2^(Fo^2^)+(0.0516P)^2^+0.0000P] where P=(Fo^2^+2Fc^2^)/3'
_refine_ls_weighting_scheme calc
_refine_ls_wR_factor_gt 0.0729
_refine_ls_wR_factor_ref 0.0742
_reflns_number_gt 2153
_reflns_number_total 2606
_reflns_threshold_expression >2sigma(I)
_cod_data_source_file b801231h.txt
_cod_data_source_block (1)
_cod_depositor_comments
;
The following automatic conversions were performed:
'_symmetry_cell_setting' value 'Monoclinic' changed to 'monoclinic'
according to '/home/saulius/struct/CIF-dictionaries/cif_core.dic'
dictionary named 'cif_core.dic' version 2.4.1 from 2010-06-29.

Automatic conversion script
Id: cif_fix_enum 1527 2010-12-29 10:47:43Z saulius 
;
_cod_original_cell_volume 2161.9(3)
_cod_original_sg_symbol_H-M C2/c
_cod_database_code 7051939

loop_
_symmetry_equiv_pos_as_xyz
'x, y, z'
'-x, y, -z+1/2'
'x+1/2, y+1/2, z'
'-x+1/2, y+1/2, -z+1/2'
'-x, -y, -z'
'x, -y, z-1/2'
'-x+1/2, -y+1/2, -z'
'x+1/2, -y+1/2, z-1/2'

loop_
_atom_site_label
_atom_site_type_symbol
_atom_site_fract_x
_atom_site_fract_y
_atom_site_fract_z
_atom_site_U_iso_or_equiv
_atom_site_adp_type
_atom_site_occupancy
_atom_site_symmetry_multiplicity
_atom_site_calc_flag
_atom_site_refinement_flags
_atom_site_disorder_assembly
_atom_site_disorder_group
Cu1 Cu 0.04797(3) 0.418835(13) 0.530166(18) 0.02712(10) Uani 1 1 d . . .
S1 S -0.09029(5) 0.28933(2) 0.68150(3) 0.02068(12) Uani 1 1 d . . .
O1 O -0.07845(17) 0.35520(8) 0.62431(13) 0.0371(4) Uani 1 1 d . . .
O2 O -0.0662(2) 0.22689(8) 0.62124(12) 0.0409(4) Uani 1 1 d . . .
O3 O -0.21931(17) 0.28690(9) 0.72844(12) 0.0367(4) Uani 1 1 d . . .
N1 N 0.12176(18) 0.49728(8) 0.64054(12) 0.0242(3) Uani 1 1 d . . .
N2 N 0.09979(18) 0.56503(8) 0.60553(12) 0.0215(3) Uani 1 1 d . . .
N3 N 0.2228(2) 0.36085(11) 0.53621(15) 0.0364(4) Uani 1 1 d . . .
C1 C 0.2154(2) 0.48390(9) 0.73432(14) 0.0240(4) Uani 1 1 d . . .
H1 H 0.2282 0.4366 0.7573 0.029 Uiso 1 1 calc R . .
C2 C 0.2961(2) 0.53596(9) 0.80074(13) 0.0191(4) Uani 1 1 d . . .
C3 C 0.2746(2) 0.60456(10) 0.76258(15) 0.0245(4) Uani 1 1 d . . .
H3 H 0.3257 0.6424 0.8016 0.029 Uiso 1 1 calc R . .
C4 C 0.1751(2) 0.61607(9) 0.66473(15) 0.0247(4) Uani 1 1 d . . .
H4 H 0.1605 0.6627 0.6391 0.030 Uiso 1 1 calc R . .
C5 C 0.4009(2) 0.51707(9) 0.90281(13) 0.0178(3) Uani 1 1 d . . .
C6 C 0.3816(2) 0.45565(9) 0.96081(14) 0.0218(4) Uani 1 1 d . . .
H6 H 0.3021 0.4256 0.9348 0.026 Uiso 1 1 calc R . .
C7 C 0.4800(2) 0.43906(10) 1.05684(14) 0.0215(4) Uani 1 1 d . . .
H7 H 0.4662 0.3977 1.0952 0.026 Uiso 1 1 calc R . .
C8 C 0.3219(3) 0.32623(13) 0.56406(16) 0.0340(5) Uani 1 1 d . . .
C9 C 0.4493(3) 0.28146(16) 0.6008(2) 0.0459(6) Uani 1 1 d . . .
H9A H 0.5267 0.3091 0.6451 0.069 Uiso 1 1 calc R . .
H9B H 0.4826 0.2627 0.5378 0.069 Uiso 1 1 calc R . .
H9C H 0.4232 0.2427 0.6441 0.069 Uiso 1 1 calc R . .

loop_
_atom_site_aniso_label
_atom_site_aniso_U_11
_atom_site_aniso_U_22
_atom_site_aniso_U_33
_atom_site_aniso_U_23
_atom_site_aniso_U_13
_atom_site_aniso_U_12
Cu1 0.02665(16) 0.02754(14) 0.02111(13) 0.00407(9) -0.00942(9) -0.00021(9)
S1 0.0217(3) 0.0200(2) 0.0200(2) 0.00024(16) 0.00349(16) -0.00038(16)
O1 0.0306(9) 0.0341(8) 0.0446(9) 0.0210(7) 0.0030(7) 0.0041(6)
O2 0.0563(11) 0.0343(8) 0.0292(7) -0.0124(6) 0.0018(7) 0.0064(7)
O3 0.0228(8) 0.0546(10) 0.0330(8) -0.0036(7) 0.0065(6) -0.0092(7)
N1 0.0273(9) 0.0217(7) 0.0184(7) 0.0048(6) -0.0074(6) -0.0038(6)
N2 0.0221(9) 0.0213(7) 0.0170(7) 0.0041(5) -0.0058(6) 0.0013(6)
N3 0.0313(11) 0.0447(11) 0.0325(9) 0.0087(8) 0.0051(8) 0.0052(8)
C1 0.0292(11) 0.0195(8) 0.0180(8) 0.0050(6) -0.0077(7) -0.0040(7)
C2 0.0204(9) 0.0211(8) 0.0133(7) 0.0024(6) -0.0025(6) -0.0016(7)
C3 0.0281(11) 0.0217(8) 0.0193(8) 0.0001(7) -0.0057(7) -0.0026(7)
C4 0.0284(11) 0.0190(9) 0.0220(9) 0.0045(7) -0.0060(7) 0.0011(7)
C5 0.0195(9) 0.0191(8) 0.0124(7) 0.0009(6) -0.0028(6) -0.0008(6)
C6 0.0212(10) 0.0228(8) 0.0177(8) 0.0023(6) -0.0049(7) -0.0068(7)
C7 0.0245(10) 0.0207(8) 0.0163(8) 0.0062(6) -0.0027(7) -0.0042(7)
C8 0.0302(12) 0.0466(13) 0.0250(10) 0.0052(9) 0.0047(8) 0.0033(10)
C9 0.0354(14) 0.0658(16) 0.0354(12) 0.0087(11) 0.0047(10) 0.0186(12)

loop_
_atom_type_symbol
_atom_type_description
_atom_type_scat_dispersion_real
_atom_type_scat_dispersion_imag
_atom_type_scat_source
C C 0.0033 0.0016 'International Tables Vol C Tables 4.2.6.8 and 6.1.1.4'
H H 0.0000 0.0000 'International Tables Vol C Tables 4.2.6.8 and 6.1.1.4'
N N 0.0061 0.0033 'International Tables Vol C Tables 4.2.6.8 and 6.1.1.4'
O O 0.0106 0.0060 'International Tables Vol C Tables 4.2.6.8 and 6.1.1.4'
S S 0.1246 0.1234 'International Tables Vol C Tables 4.2.6.8 and 6.1.1.4'
Cu Cu 0.3201 1.2651 'International Tables Vol C Tables 4.2.6.8 and 6.1.1.4'

loop_
_geom_angle_atom_site_label_1
_geom_angle_atom_site_label_2
_geom_angle_atom_site_label_3
_geom_angle
_geom_angle_site_symmetry_1
_geom_angle_site_symmetry_3
_geom_angle_publ_flag
N3 Cu1 N2 123.47(8) . 5_566 ?
N3 Cu1 N1 102.48(8) . . ?
N2 Cu1 N1 123.02(6) 5_566 . ?
N3 Cu1 O1 102.02(7) . . ?
N2 Cu1 O1 100.67(6) 5_566 . ?
N1 Cu1 O1 100.53(7) . . ?
O2 S1 O3 114.63(10) . . ?
O2 S1 O1 114.31(10) . . ?
O3 S1 O1 112.32(10) . . ?
O2 S1 S1 103.58(7) . 2_556 ?
O3 S1 S1 105.28(7) . 2_556 ?
O1 S1 S1 105.40(7) . 2_556 ?
S1 O1 Cu1 147.11(10) . . ?
C1 N1 N2 119.39(15) . . ?
C1 N1 Cu1 121.55(13) . . ?
N2 N1 Cu1 117.42(10) . . ?
C4 N2 N1 118.67(14) . . ?
C4 N2 Cu1 124.25(12) . 5_566 ?
N1 N2 Cu1 117.06(11) . 5_566 ?
C8 N3 Cu1 164.31(18) . . ?
N1 C1 C2 124.18(16) . . ?
N1 C1 H1 117.9 . . ?
C2 C1 H1 117.9 . . ?
C3 C2 C1 115.61(15) . . ?
C3 C2 C5 123.09(15) . . ?
C1 C2 C5 121.26(15) . . ?
C2 C3 C4 118.21(17) . . ?
C2 C3 H3 120.9 . . ?
C4 C3 H3 120.9 . . ?
N2 C4 C3 123.91(17) . . ?
N2 C4 H4 118.0 . . ?
C3 C4 H4 118.0 . . ?
C7 C5 C6 118.91(15) 5_667 . ?
C7 C5 C2 120.28(15) 5_667 . ?
C6 C5 C2 120.80(15) . . ?
C7 C6 C5 120.08(16) . . ?
C7 C6 H6 120.0 . . ?
C5 C6 H6 120.0 . . ?
C6 C7 C5 121.01(16) . 5_667 ?
C6 C7 H7 119.5 . . ?
C5 C7 H7 119.5 5_667 . ?
N3 C8 C9 179.5(3) . . ?
C8 C9 H9A 109.5 . . ?
C8 C9 H9B 109.5 . . ?
H9A C9 H9B 109.5 . . ?
C8 C9 H9C 109.5 . . ?
H9A C9 H9C 109.5 . . ?
H9B C9 H9C 109.5 . . ?

loop_
_geom_bond_atom_site_label_1
_geom_bond_atom_site_label_2
_geom_bond_distance
_geom_bond_site_symmetry_2
_geom_bond_publ_flag
Cu1 N3 1.958(2) . ?
Cu1 N2 1.9794(15) 5_566 ?
Cu1 N1 2.0474(15) . ?
Cu1 O1 2.1888(15) . ?
S1 O2 1.4426(15) . ?
S1 O3 1.4444(16) . ?
S1 O1 1.4521(15) . ?
S1 S1 2.1446(9) 2_556 ?
N1 C1 1.336(2) . ?
N1 N2 1.357(2) . ?
N2 C4 1.328(2) . ?
N2 Cu1 1.9794(15) 5_566 ?
N3 C8 1.130(3) . ?
C1 C2 1.405(2) . ?
C1 H1 0.9400 . ?
C2 C3 1.384(3) . ?
C2 C5 1.484(2) . ?
C3 C4 1.393(2) . ?
C3 H3 0.9400 . ?
C4 H4 0.9400 . ?
C5 C7 1.398(3) 5_667 ?
C5 C6 1.400(2) . ?
C6 C7 1.390(2) . ?
C6 H6 0.9400 . ?
C7 C5 1.398(3) 5_667 ?
C7 H7 0.9400 . ?
C8 C9 1.457(3) . ?
C9 H9A 0.9700 . ?
C9 H9B 0.9700 . ?
C9 H9C 0.9700 . ?

loop_
_geom_torsion_atom_site_label_1
_geom_torsion_atom_site_label_2
_geom_torsion_atom_site_label_3
_geom_torsion_atom_site_label_4
_geom_torsion
_geom_torsion_site_symmetry_1
_geom_torsion_site_symmetry_2
_geom_torsion_site_symmetry_3
_geom_torsion_site_symmetry_4
_geom_torsion_publ_flag
O2 S1 O1 Cu1 -47.7(2) . . . . ?
O3 S1 O1 Cu1 179.46(17) . . . . ?
S1 S1 O1 Cu1 65.3(2) 2_556 . . . ?
N3 Cu1 O1 S1 -5.2(2) . . . . ?
N2 Cu1 O1 S1 122.65(19) 5_566 . . . ?
N1 Cu1 O1 S1 -110.6(2) . . . . ?
N3 Cu1 N1 C1 -38.97(17) . . . . ?
N2 Cu1 N1 C1 176.20(15) 5_566 . . . ?
O1 Cu1 N1 C1 65.99(17) . . . . ?
N3 Cu1 N1 N2 126.32(15) . . . . ?
N2 Cu1 N1 N2 -18.5(2) 5_566 . . . ?
O1 Cu1 N1 N2 -128.72(14) . . . . ?
C1 N1 N2 C4 1.5(3) . . . . ?
Cu1 N1 N2 C4 -164.09(15) . . . . ?
C1 N1 N2 Cu1 -176.98(15) . . . 5_566 ?
Cu1 N1 N2 Cu1 17.40(19) . . . 5_566 ?
N2 Cu1 N3 C8 -156.8(7) 5_566 . . . ?
N1 Cu1 N3 C8 58.6(8) . . . . ?
O1 Cu1 N3 C8 -45.2(8) . . . . ?
N2 N1 C1 C2 -0.6(3) . . . . ?
Cu1 N1 C1 C2 164.40(16) . . . . ?
N1 C1 C2 C3 -0.7(3) . . . . ?
N1 C1 C2 C5 -178.63(19) . . . . ?
C1 C2 C3 C4 1.1(3) . . . . ?
C5 C2 C3 C4 178.94(19) . . . . ?
N1 N2 C4 C3 -1.2(3) . . . . ?
Cu1 N2 C4 C3 177.24(16) 5_566 . . . ?
C2 C3 C4 N2 -0.2(3) . . . . ?
C3 C2 C5 C7 -24.3(3) . . . 5_667 ?
C1 C2 C5 C7 153.43(19) . . . 5_667 ?
C3 C2 C5 C6 155.07(19) . . . . ?
C1 C2 C5 C6 -27.2(3) . . . . ?
C7 C5 C6 C7 0.0(3) 5_667 . . . ?
C2 C5 C6 C7 -179.39(18) . . . . ?
C5 C6 C7 C5 0.0(3) . . . 5_667 ?
